data_4312046
loop_
_publ_author_name
'Justin T. Hoffman'
'Simon Einwaechter'
'Balwant S. Chohan'
'Partha Basu'
'Carl J. Carrano'

_publ_section_title
;
 Isomerization and Oxygen Atom Transfer Reactivity in Oxo-Mo Complexes of
 Relevance to Molybdoenzymes
;
_journal_name_full 'Inorganic Chemistry'
_journal_page_first 7573
_journal_page_last 7575
_journal_paper_doi 10.1021/ic048775m
_journal_volume 43
_journal_year 2004
_chemical_formula_sum 'C30 H39 Cl2 Mo N6 O4'
_chemical_formula_weight 714.51
_chemical_name_systematic
; 
 ? 
;
_space_group_IT_number 2
_symmetry_cell_setting triclinic
_symmetry_space_group_name_Hall '-P 1'
_symmetry_space_group_name_H-M 'P -1'
_atom_sites_solution_hydrogens geom
_atom_sites_solution_primary direct
_atom_sites_solution_secondary difmap
_audit_creation_method SHELXL-97
_cell_angle_alpha 72.0210(10)
_cell_angle_beta 73.2200(10)
_cell_angle_gamma 80.7560(10)
_cell_formula_units_Z 2
_cell_length_a 8.7513(6)
_cell_length_b 13.6366(9)
_cell_length_c 14.8639(10)
_cell_measurement_reflns_used 8606
_cell_measurement_temperature 213(2)
_cell_measurement_theta_max 28.20
_cell_measurement_theta_min 2.44
_cell_volume 1610.38(19)
_computing_cell_refinement 'Bruker SMART'
_computing_data_collection 'Bruker SMART'
_computing_data_reduction 'Bruker SAINT'
_computing_molecular_graphics 'Bruker SHELXTL'
_computing_publication_material 'Bruker SHELXTL'
_computing_structure_refinement 'SHELXL-97 (Sheldrick, 1997)'
_computing_structure_solution 'SHELXS-97 (Sheldrick, 1990)'
_diffrn_ambient_temperature 213(2)
_diffrn_measured_fraction_theta_full 0.918
_diffrn_measured_fraction_theta_max 0.918
_diffrn_measurement_device_type 'CCD area detector'
_diffrn_measurement_method 'phi and omega scans'
_diffrn_radiation_monochromator graphite
_diffrn_radiation_source 'fine-focus sealed tube'
_diffrn_radiation_type MoK\a
_diffrn_radiation_wavelength 0.71073
_diffrn_reflns_av_R_equivalents 0.0239
_diffrn_reflns_av_sigmaI/netI 0.0393
_diffrn_reflns_limit_h_max 11
_diffrn_reflns_limit_h_min -11
_diffrn_reflns_limit_k_max 18
_diffrn_reflns_limit_k_min -17
_diffrn_reflns_limit_l_max 17
_diffrn_reflns_limit_l_min -18
_diffrn_reflns_number 11908
_diffrn_reflns_theta_full 28.20
_diffrn_reflns_theta_max 28.20
_diffrn_reflns_theta_min 1.49
_exptl_absorpt_coefficient_mu 0.618
_exptl_absorpt_correction_T_max 1.000
_exptl_absorpt_correction_T_min 0.629
_exptl_absorpt_correction_type multi-scan
_exptl_absorpt_process_details SADABS
_exptl_crystal_colour Blue/Purple
_exptl_crystal_density_diffrn 1.474
_exptl_crystal_density_meas 0
_exptl_crystal_density_method 'not measured'
_exptl_crystal_description Block
_exptl_crystal_F_000 738
_exptl_crystal_size_max 0.30
_exptl_crystal_size_mid 0.20
_exptl_crystal_size_min 0.10
_refine_diff_density_max 2.845
_refine_diff_density_min -1.515
_refine_diff_density_rms 0.122
_refine_ls_extinction_method none
_refine_ls_goodness_of_fit_ref 1.112
_refine_ls_hydrogen_treatment mixed
_refine_ls_matrix_type full
_refine_ls_number_parameters 396
_refine_ls_number_reflns 7285
_refine_ls_number_restraints 0
_refine_ls_restrained_S_all 1.112
_refine_ls_R_factor_all 0.0852
_refine_ls_R_factor_gt 0.0805
_refine_ls_shift/su_max 0.000
_refine_ls_shift/su_mean 0.000
_refine_ls_structure_factor_coef Fsqd
_refine_ls_weighting_details 'calc w=1/[\s^2^(Fo^2^)+(0.0723P)^2^+7.2001P] where P=(Fo^2^+2Fc^2^)/3'
_refine_ls_weighting_scheme calc
_refine_ls_wR_factor_gt 0.1935
_refine_ls_wR_factor_ref 0.1968
_reflns_number_gt 6762
_reflns_number_total 7285
_reflns_threshold_expression >2sigma(I)
_cod_data_source_file ic048775msi20040901_095225.cif
_cod_data_source_block sdsu8
_cod_depositor_comments
;
The following automatic conversions were performed:
'_symmetry_cell_setting' value 'Triclinic' changed to 'triclinic'
according to '/home/saulius/struct/CIF-dictionaries/cif_core.dic'
dictionary named 'cif_core.dic' version 2.4.1 from
2010-06-29.

'_exptl_absorpt_correction_type' value 'Multi-scan' changed
to 'multi-scan' according to
'/home/saulius/struct/CIF-dictionaries/cif_core.dic' dictionary named
'cif_core.dic' version 2.4.1 from 2010-06-29.

Automatic conversion script
Id: cif_fix_enum 1527 2010-12-29 10:47:43Z saulius 
;
_cod_database_code 4312046

loop_
_symmetry_equiv_pos_as_xyz
'x, y, z'
'-x, -y, -z'

loop_
_atom_site_label
_atom_site_type_symbol
_atom_site_fract_x
_atom_site_fract_y
_atom_site_fract_z
_atom_site_U_iso_or_equiv
_atom_site_adp_type
_atom_site_occupancy
_atom_site_symmetry_multiplicity
_atom_site_calc_flag
_atom_site_refinement_flags
_atom_site_disorder_assembly
_atom_site_disorder_group
Mo1 Mo 0.60605(5) 0.89056(3) 0.26657(4) 0.03853(16) Uani 1 1 d . . .
Cl1 Cl 0.49834(18) 0.99028(12) 0.13850(11) 0.0504(3) Uani 1 1 d . . .
Cl2 Cl 0.36585(18) 0.83172(13) 0.36468(13) 0.0578(4) Uani 1 1 d . . .
O1 O 0.6564(4) 0.7703(2) 0.2172(2) 0.0298(7) Uani 1 1 d . . .
O2 O 0.6022(5) 1.0070(4) 0.3199(3) 0.0569(13) Uani 1 1 d . . .
N1 N 0.9676(4) 0.8335(3) 0.1761(3) 0.0272(7) Uani 1 1 d . . .
N2 N 0.8554(4) 0.9166(3) 0.1782(3) 0.0286(8) Uani 1 1 d . . .
N3 N 0.8736(4) 0.7285(3) 0.3374(3) 0.0294(8) Uani 1 1 d . . .
N4 N 0.7395(4) 0.7882(3) 0.3706(3) 0.0300(8) Uani 1 1 d . . .
C1 C 0.9232(5) 0.7308(3) 0.2344(3) 0.0260(8) Uani 1 1 d . . .
H1A H 1.0181 0.6812 0.2242 0.031 Uiso 1 1 calc R . .
C2 C 0.7860(5) 0.6978(3) 0.2045(3) 0.0253(8) Uani 1 1 d . . .
C3 C 0.8374(5) 0.6974(3) 0.0971(3) 0.0275(9) Uani 1 1 d . . .
C4 C 0.9708(6) 0.6371(4) 0.0594(4) 0.0354(10) Uani 1 1 d . . .
H4A H 1.0377 0.5986 0.0996 0.042 Uiso 1 1 calc R . .
C5 C 1.0053(7) 0.6335(4) -0.0360(4) 0.0417(12) Uani 1 1 d . . .
H5A H 1.0951 0.5921 -0.0599 0.050 Uiso 1 1 calc R . .
C6 C 0.9103(7) 0.6896(4) -0.0968(4) 0.0430(12) Uani 1 1 d . . .
H6A H 0.9341 0.6861 -0.1616 0.052 Uiso 1 1 calc R . .
C7 C 0.7796(7) 0.7511(4) -0.0613(4) 0.0424(12) Uani 1 1 d . . .
H7A H 0.7148 0.7904 -0.1024 0.051 Uiso 1 1 calc R . .
C8 C 0.7433(6) 0.7553(4) 0.0348(4) 0.0346(10) Uani 1 1 d . . .
H8A H 0.6543 0.7977 0.0580 0.041 Uiso 1 1 calc R . .
C9 C 0.7388(5) 0.5913(3) 0.2730(3) 0.0286(9) Uani 1 1 d . . .
C10 C 0.8525(6) 0.5078(4) 0.2875(4) 0.0380(11) Uani 1 1 d . . .
H10A H 0.9608 0.5160 0.2544 0.046 Uiso 1 1 calc R . .
C11 C 0.8064(7) 0.4126(4) 0.3507(5) 0.0484(14) Uani 1 1 d . . .
H11A H 0.8838 0.3568 0.3610 0.058 Uiso 1 1 calc R . .
C12 C 0.6477(8) 0.3997(5) 0.3984(5) 0.0550(16) Uani 1 1 d . . .
H12A H 0.6167 0.3355 0.4418 0.066 Uiso 1 1 calc R . .
C13 C 0.5344(8) 0.4814(5) 0.3824(5) 0.0584(17) Uani 1 1 d . . .
H13A H 0.4257 0.4722 0.4137 0.070 Uiso 1 1 calc R . .
C14 C 0.5794(6) 0.5771(4) 0.3204(4) 0.0438(12) Uani 1 1 d . . .
H14A H 0.5014 0.6326 0.3105 0.053 Uiso 1 1 calc R . .
C15 C 1.2637(6) 0.7942(4) 0.1180(4) 0.0434(12) Uani 1 1 d . . .
H15A H 1.2354 0.7234 0.1490 0.065 Uiso 1 1 calc R . .
H15B H 1.3375 0.8095 0.1487 0.065 Uiso 1 1 calc R . .
H15C H 1.3142 0.8027 0.0490 0.065 Uiso 1 1 calc R . .
C16 C 1.1163(5) 0.8661(4) 0.1293(4) 0.0332(10) Uani 1 1 d . . .
C17 C 1.0981(6) 0.9717(4) 0.0978(4) 0.0390(11) Uani 1 1 d . . .
H17A H 1.1797 1.0162 0.0615 0.047 Uiso 1 1 calc R . .
C18 C 0.9370(6) 1.0009(4) 0.1294(4) 0.0330(10) Uani 1 1 d . . .
C19 C 0.8563(7) 1.1065(4) 0.1171(5) 0.0452(13) Uani 1 1 d . . .
H19A H 0.7425 1.1023 0.1472 0.068 Uiso 1 1 calc R . .
H19B H 0.8733 1.1421 0.0480 0.068 Uiso 1 1 calc R . .
H19C H 0.9004 1.1443 0.1482 0.068 Uiso 1 1 calc R . .
C20 C 1.0997(7) 0.6128(5) 0.3949(4) 0.0444(12) Uani 1 1 d . . .
H20A H 1.1337 0.6095 0.3277 0.067 Uiso 1 1 calc R . .
H20B H 1.0836 0.5437 0.4385 0.067 Uiso 1 1 calc R . .
H20C H 1.1813 0.6420 0.4089 0.067 Uiso 1 1 calc R . .
C21 C 0.9472(6) 0.6789(4) 0.4096(4) 0.0338(10) Uani 1 1 d . . .
C22 C 0.8557(6) 0.7058(4) 0.4918(4) 0.0400(11) Uani 1 1 d . . .
H22A H 0.8746 0.6825 0.5544 0.048 Uiso 1 1 calc R . .
C23 C 0.7293(6) 0.7740(4) 0.4649(4) 0.0353(10) Uani 1 1 d . . .
C24 C 0.6027(7) 0.8299(5) 0.5268(4) 0.0487(14) Uani 1 1 d . . .
H24A H 0.5301 0.8718 0.4887 0.073 Uiso 1 1 calc R . .
H24B H 0.6520 0.8740 0.5487 0.073 Uiso 1 1 calc R . .
H24C H 0.5435 0.7801 0.5830 0.073 Uiso 1 1 calc R . .
O1S O 0.2450(5) 0.5331(4) 0.1897(4) 0.0592(11) Uani 1 1 d . . .
N1S N 0.4677(5) 0.4263(3) 0.1589(4) 0.0417(10) Uani 1 1 d . . .
C1S C 0.3130(6) 0.4469(5) 0.1986(4) 0.0426(12) Uani 1 1 d . . .
C2S C 0.5412(9) 0.3209(5) 0.1749(6) 0.0650(18) Uani 1 1 d . . .
H2SA H 0.4603 0.2730 0.2138 0.097 Uiso 1 1 calc R . .
H2SB H 0.6234 0.3130 0.2092 0.097 Uiso 1 1 calc R . .
H2SC H 0.5890 0.3063 0.1124 0.097 Uiso 1 1 calc R . .
C3S C 0.5696(7) 0.5099(5) 0.1024(6) 0.0604(17) Uani 1 1 d . . .
H3SA H 0.5057 0.5755 0.0968 0.091 Uiso 1 1 calc R . .
H3SB H 0.6196 0.5014 0.0376 0.091 Uiso 1 1 calc R . .
H3SC H 0.6518 0.5086 0.1348 0.091 Uiso 1 1 calc R . .
O2S O 0.8514(6) 0.7893(3) -0.3204(3) 0.0570(11) Uani 1 1 d . . .
N2S N 0.9943(6) 0.9274(4) -0.3601(4) 0.0442(10) Uani 1 1 d . . .
C4S C 0.8616(7) 0.8790(5) -0.3247(5) 0.0473(13) Uani 1 1 d . . .
C5S C 1.1441(9) 0.8761(7) -0.4016(7) 0.079(2) Uani 1 1 d . . .
H5SA H 1.1276 0.8056 -0.3960 0.119 Uiso 1 1 calc R . .
H5SB H 1.2224 0.8755 -0.3666 0.119 Uiso 1 1 calc R . .
H5SC H 1.1828 0.9128 -0.4700 0.119 Uiso 1 1 calc R . .
C6S C 1.0013(9) 1.0332(5) -0.3639(6) 0.0638(18) Uani 1 1 d . . .
H6SA H 0.8958 1.0611 -0.3349 0.096 Uiso 1 1 calc R . .
H6SB H 1.0368 1.0734 -0.4315 0.096 Uiso 1 1 calc R . .
H6SC H 1.0759 1.0367 -0.3280 0.096 Uiso 1 1 calc R . .
H1SA H 0.260(9) 0.392(6) 0.235(5) 0.06(2) Uiso 1 1 d . . .
H1SB H 0.782(9) 0.925(6) -0.306(5) 0.06(2) Uiso 1 1 d . . .

loop_
_atom_site_aniso_label
_atom_site_aniso_U_11
_atom_site_aniso_U_22
_atom_site_aniso_U_33
_atom_site_aniso_U_23
_atom_site_aniso_U_13
_atom_site_aniso_U_12
Mo1 0.0326(2) 0.0347(2) 0.0457(3) -0.01249(19) -0.01052(18) 0.00814(17)
Cl1 0.0484(8) 0.0504(8) 0.0533(8) -0.0101(6) -0.0230(6) 0.0040(6)
Cl2 0.0402(7) 0.0617(9) 0.0601(9) -0.0113(7) -0.0032(6) -0.0012(6)
O1 0.0222(14) 0.0305(16) 0.0344(17) -0.0067(13) -0.0065(12) -0.0014(12)
O2 0.057(2) 0.095(3) 0.0258(17) 0.0040(19) -0.0170(17) -0.057(2)
N1 0.0242(17) 0.0247(17) 0.0309(19) -0.0057(14) -0.0060(14) -0.0032(14)
N2 0.0253(18) 0.0244(17) 0.036(2) -0.0075(15) -0.0104(15) 0.0017(14)
N3 0.0244(18) 0.0323(19) 0.032(2) -0.0076(15) -0.0084(15) -0.0039(15)
N4 0.0219(17) 0.0336(19) 0.033(2) -0.0095(16) -0.0039(15) -0.0023(15)
C1 0.0210(19) 0.025(2) 0.029(2) -0.0044(16) -0.0050(16) -0.0031(15)
C2 0.0210(19) 0.025(2) 0.028(2) -0.0047(16) -0.0054(16) -0.0042(15)
C3 0.026(2) 0.024(2) 0.031(2) -0.0051(17) -0.0060(17) -0.0069(16)
C4 0.034(2) 0.031(2) 0.037(3) -0.0080(19) -0.007(2) -0.0010(19)
C5 0.042(3) 0.035(3) 0.044(3) -0.015(2) 0.000(2) -0.005(2)
C6 0.050(3) 0.048(3) 0.033(3) -0.013(2) -0.006(2) -0.014(2)
C7 0.041(3) 0.050(3) 0.037(3) -0.006(2) -0.015(2) -0.008(2)
C8 0.028(2) 0.038(2) 0.036(2) -0.007(2) -0.0103(19) -0.0027(19)
C9 0.027(2) 0.028(2) 0.030(2) -0.0046(17) -0.0069(17) -0.0076(17)
C10 0.032(2) 0.030(2) 0.049(3) -0.002(2) -0.014(2) -0.0061(19)
C11 0.051(3) 0.032(3) 0.060(4) 0.002(2) -0.026(3) -0.007(2)
C12 0.063(4) 0.037(3) 0.054(4) 0.009(3) -0.010(3) -0.022(3)
C13 0.042(3) 0.048(3) 0.065(4) 0.002(3) 0.007(3) -0.020(3)
C14 0.034(3) 0.038(3) 0.050(3) -0.005(2) 0.001(2) -0.008(2)
C15 0.021(2) 0.042(3) 0.058(3) -0.007(2) -0.001(2) -0.006(2)
C16 0.024(2) 0.034(2) 0.040(3) -0.0071(19) -0.0059(18) -0.0065(18)
C17 0.031(2) 0.034(2) 0.046(3) -0.004(2) -0.002(2) -0.0128(19)
C18 0.035(2) 0.027(2) 0.035(2) -0.0053(18) -0.0078(19) -0.0070(18)
C19 0.045(3) 0.028(2) 0.055(3) -0.004(2) -0.007(2) -0.005(2)
C20 0.039(3) 0.049(3) 0.047(3) -0.009(2) -0.022(2) 0.007(2)
C21 0.034(2) 0.033(2) 0.035(2) -0.0032(19) -0.016(2) -0.0049(19)
C22 0.040(3) 0.048(3) 0.032(2) -0.004(2) -0.016(2) -0.005(2)
C23 0.032(2) 0.042(3) 0.032(2) -0.008(2) -0.0076(19) -0.006(2)
C24 0.037(3) 0.071(4) 0.037(3) -0.021(3) -0.005(2) 0.002(3)
O1S 0.035(2) 0.058(3) 0.083(3) -0.021(2) -0.015(2) 0.0036(19)
N1S 0.034(2) 0.038(2) 0.049(3) -0.011(2) -0.0070(19) -0.0048(18)
C1S 0.032(3) 0.051(3) 0.046(3) -0.012(3) -0.008(2) -0.010(2)
C2S 0.057(4) 0.052(4) 0.080(5) -0.019(3) -0.017(4) 0.011(3)
C3S 0.036(3) 0.060(4) 0.083(5) -0.018(3) -0.006(3) -0.017(3)
O2S 0.069(3) 0.052(2) 0.053(3) -0.006(2) -0.020(2) -0.019(2)
N2S 0.045(3) 0.044(2) 0.046(3) -0.016(2) -0.011(2) -0.005(2)
C4S 0.043(3) 0.054(3) 0.047(3) -0.014(3) -0.015(3) -0.003(3)
C5S 0.054(4) 0.079(5) 0.105(7) -0.048(5) 0.005(4) -0.008(4)
C6S 0.067(4) 0.048(3) 0.087(5) -0.020(3) -0.037(4) -0.003(3)

loop_
_atom_type_symbol
_atom_type_description
_atom_type_scat_dispersion_real
_atom_type_scat_dispersion_imag
_atom_type_scat_source
C C 0.0033 0.0016 'International Tables Vol C Tables 4.2.6.8 and 6.1.1.4'
H H 0.0000 0.0000 'International Tables Vol C Tables 4.2.6.8 and 6.1.1.4'
N N 0.0061 0.0033 'International Tables Vol C Tables 4.2.6.8 and 6.1.1.4'
O O 0.0106 0.0060 'International Tables Vol C Tables 4.2.6.8 and 6.1.1.4'
Cl Cl 0.1484 0.1585 'International Tables Vol C Tables 4.2.6.8 and 6.1.1.4'
Mo Mo -1.6832 0.6857 'International Tables Vol C Tables 4.2.6.8 and 6.1.1.4'

loop_
_geom_angle_atom_site_label_1
_geom_angle_atom_site_label_2
_geom_angle_atom_site_label_3
_geom_angle
_geom_angle_site_symmetry_1
_geom_angle_site_symmetry_3
_geom_angle_publ_flag
O1 Mo1 O2 167.70(16) . . ?
O1 Mo1 N4 79.96(14) . . ?
O2 Mo1 N4 90.76(16) . . ?
O1 Mo1 N2 79.96(13) . . ?
O2 Mo1 N2 90.52(15) . . ?
N4 Mo1 N2 79.86(14) . . ?
O1 Mo1 Cl2 91.41(10) . . ?
O2 Mo1 Cl2 97.08(12) . . ?
N4 Mo1 Cl2 92.45(11) . . ?
N2 Mo1 Cl2 169.28(10) . . ?
O1 Mo1 Cl1 93.71(10) . . ?
O2 Mo1 Cl1 94.53(13) . . ?
N4 Mo1 Cl1 170.99(11) . . ?
N2 Mo1 Cl1 92.80(11) . . ?
Cl2 Mo1 Cl1 94.12(6) . . ?
C2 O1 Mo1 136.4(3) . . ?
C16 N1 N2 110.6(4) . . ?
C16 N1 C1 128.6(4) . . ?
N2 N1 C1 119.7(3) . . ?
C18 N2 N1 105.6(4) . . ?
C18 N2 Mo1 134.5(3) . . ?
N1 N2 Mo1 119.5(3) . . ?
C21 N3 N4 111.1(4) . . ?
C21 N3 C1 129.2(4) . . ?
N4 N3 C1 119.5(4) . . ?
C23 N4 N3 105.8(4) . . ?
C23 N4 Mo1 134.2(3) . . ?
N3 N4 Mo1 119.8(3) . . ?
N1 C1 N3 109.0(4) . . ?
N1 C1 C2 111.5(3) . . ?
N3 C1 C2 110.4(3) . . ?
O1 C2 C3 108.8(3) . . ?
O1 C2 C9 109.3(3) . . ?
C3 C2 C9 111.8(3) . . ?
O1 C2 C1 107.2(3) . . ?
C3 C2 C1 111.0(3) . . ?
C9 C2 C1 108.5(3) . . ?
C8 C3 C4 118.1(4) . . ?
C8 C3 C2 119.0(4) . . ?
C4 C3 C2 122.8(4) . . ?
C5 C4 C3 120.6(5) . . ?
C4 C5 C6 121.0(5) . . ?
C5 C6 C7 119.1(5) . . ?
C6 C7 C8 120.5(5) . . ?
C7 C8 C3 120.7(5) . . ?
C14 C9 C10 119.1(4) . . ?
C14 C9 C2 119.4(4) . . ?
C10 C9 C2 121.5(4) . . ?
C11 C10 C9 120.2(5) . . ?
C12 C11 C10 120.2(5) . . ?
C13 C12 C11 119.7(5) . . ?
C12 C13 C14 120.5(5) . . ?
C9 C14 C13 120.3(5) . . ?
N1 C16 C17 106.6(4) . . ?
N1 C16 C15 123.3(4) . . ?
C17 C16 C15 130.2(4) . . ?
C16 C17 C18 107.3(4) . . ?
N2 C18 C17 109.9(4) . . ?
N2 C18 C19 121.5(4) . . ?
C17 C18 C19 128.5(4) . . ?
N3 C21 C22 106.1(4) . . ?
N3 C21 C20 123.7(5) . . ?
C22 C21 C20 130.2(5) . . ?
C21 C22 C23 107.1(4) . . ?
N4 C23 C22 109.8(4) . . ?
N4 C23 C24 122.4(5) . . ?
C22 C23 C24 127.7(5) . . ?
C1S N1S C3S 120.3(5) . . ?
C1S N1S C2S 121.6(5) . . ?
C3S N1S C2S 118.0(5) . . ?
O1S C1S N1S 125.0(6) . . ?
C4S N2S C6S 123.8(6) . . ?
C4S N2S C5S 120.8(6) . . ?
C6S N2S C5S 115.4(6) . . ?
O2S C4S N2S 125.5(6) . . ?

loop_
_geom_bond_atom_site_label_1
_geom_bond_atom_site_label_2
_geom_bond_distance
_geom_bond_site_symmetry_2
_geom_bond_publ_flag
Mo1 O1 1.935(3) . ?
Mo1 O2 1.974(5) . ?
Mo1 N4 2.211(4) . ?
Mo1 N2 2.219(4) . ?
Mo1 Cl2 2.2888(16) . ?
Mo1 Cl1 2.3212(15) . ?
O1 C2 1.390(5) . ?
N1 C16 1.359(6) . ?
N1 N2 1.377(5) . ?
N1 C1 1.448(5) . ?
N2 C18 1.344(6) . ?
N3 C21 1.354(6) . ?
N3 N4 1.375(5) . ?
N3 C1 1.458(6) . ?
N4 C23 1.333(6) . ?
C1 C2 1.564(6) . ?
C2 C3 1.529(6) . ?
C2 C9 1.535(6) . ?
C3 C8 1.393(6) . ?
C3 C4 1.397(6) . ?
C4 C5 1.376(7) . ?
C5 C6 1.378(8) . ?
C6 C7 1.381(8) . ?
C7 C8 1.387(7) . ?
C9 C14 1.384(7) . ?
C9 C10 1.393(7) . ?
C10 C11 1.388(7) . ?
C11 C12 1.377(9) . ?
C12 C13 1.378(9) . ?
C13 C14 1.385(8) . ?
C15 C16 1.492(7) . ?
C16 C17 1.368(7) . ?
C17 C18 1.385(7) . ?
C18 C19 1.481(7) . ?
C20 C21 1.486(7) . ?
C21 C22 1.373(7) . ?
C22 C23 1.394(7) . ?
C23 C24 1.492(7) . ?
O1S C1S 1.216(7) . ?
N1S C1S 1.334(7) . ?
N1S C3S 1.450(7) . ?
N1S C2S 1.455(8) . ?
O2S C4S 1.222(8) . ?
N2S C4S 1.319(8) . ?
N2S C6S 1.437(8) . ?
N2S C5S 1.447(8) . ?
